data_4026534
loop_
_publ_author_name
'Xi-Bo Chen'
'Qian-Jia Yuan'
'Jing Wang'
'Si-Kai Hua'
'Jiangmeng Ren'
'Bu-Bing Zeng'

_publ_contact_author_address
;
School of Pharmacy, East China University of Science and Technology, 
Shanghai 200237, P. R. of China
;
_publ_contact_author_email zengbb@ecust.edu.cn
_publ_contact_author_fax +86(21)64253689
_publ_contact_author_name 'Bu-Bing Zeng'
_publ_contact_author_phone +86(21)64253689
_publ_section_title
;
 Synthesis of the Scalarane Sesterterpenoid
 16-deacetoxy-12-epi-scalarafuranacetate
;
_journal_name_full 'Journal of Organic Chemistry'
_journal_page_first 7216
_journal_page_last 7221
_journal_paper_doi 10.1021/jo2008127
_journal_volume 76
_journal_year 2011
_chemical_absolute_configuration ad
_chemical_formula_sum 'C27 H40 O3'
_chemical_formula_weight 412.60
_chemical_name_systematic
; 
 ? 
;
_space_group_IT_number 19
_symmetry_cell_setting orthorhombic
_symmetry_space_group_name_Hall 'P 2ac 2ab'
_symmetry_space_group_name_H-M 'P 21 21 21'
_atom_sites_solution_hydrogens geom
_atom_sites_solution_primary direct
_atom_sites_solution_secondary difmap
_audit_creation_method SHELXL-97
_cell_angle_alpha 90.00
_cell_angle_beta 90.00
_cell_angle_gamma 90.00
_cell_formula_units_Z 4
_cell_length_a 7.4468(5)
_cell_length_b 11.1440(7)
_cell_length_c 27.7567(17)
_cell_measurement_reflns_used 9951
_cell_measurement_temperature 296(2)
_cell_measurement_theta_max 53.790
_cell_measurement_theta_min 4.402
_cell_volume 2303.4(3)
_computing_cell_refinement 'Bruker SAINT'
_computing_data_collection 'Bruker APEX2'
_computing_data_reduction 'Bruker SAINT'
_computing_molecular_graphics 'Bruker SHELXTL'
_computing_publication_material 'Bruker SHELXTL'
_computing_structure_refinement 'SHELXL-97 (Sheldrick, 2008)'
_computing_structure_solution 'SHELXS-97 (Sheldrick, 2008)'
_diffrn_ambient_temperature 296(2)
_diffrn_measured_fraction_theta_full 0.997
_diffrn_measured_fraction_theta_max 0.997
_diffrn_measurement_device_type 'Bruker APEX-II CCD'
_diffrn_measurement_method '\f and \w scans'
_diffrn_radiation_monochromator graphite
_diffrn_radiation_source 'fine-focus sealed tube'
_diffrn_radiation_type MoK\a
_diffrn_radiation_wavelength 0.71073
_diffrn_reflns_av_R_equivalents 0.0280
_diffrn_reflns_av_sigmaI/netI 0.0211
_diffrn_reflns_limit_h_max 9
_diffrn_reflns_limit_h_min -8
_diffrn_reflns_limit_k_max 13
_diffrn_reflns_limit_k_min -13
_diffrn_reflns_limit_l_max 30
_diffrn_reflns_limit_l_min -34
_diffrn_reflns_number 27736
_diffrn_reflns_theta_full 25.99
_diffrn_reflns_theta_max 25.99
_diffrn_reflns_theta_min 1.47
_exptl_absorpt_coefficient_mu 0.081
_exptl_absorpt_correction_T_max 1.0000
_exptl_absorpt_correction_T_min 0.6819
_exptl_absorpt_correction_type multi-scan
_exptl_absorpt_process_details sadabs
_exptl_crystal_colour colorless
_exptl_crystal_density_diffrn 1.169
_exptl_crystal_description prismatic
_exptl_crystal_F_000 860
_exptl_crystal_size_max 0.307
_exptl_crystal_size_mid 0.121
_exptl_crystal_size_min 0.056
_refine_diff_density_max 0.274
_refine_diff_density_min -0.158
_refine_diff_density_rms 0.038
_refine_ls_abs_structure_details 'Flack H D (1983), Acta Cryst. A39, 876-881'
_refine_ls_abs_structure_Flack -0.2(13)
_refine_ls_extinction_expression Fc^*^=kFc[1+0.001xFc^2^\l^3^/sin(2\q)]^-1/4^
_refine_ls_extinction_method SHELXL
_refine_ls_goodness_of_fit_ref 1.065
_refine_ls_hydrogen_treatment constr
_refine_ls_matrix_type full
_refine_ls_number_parameters 278
_refine_ls_number_reflns 4497
_refine_ls_number_restraints 0
_refine_ls_restrained_S_all 1.065
_refine_ls_R_factor_all 0.0433
_refine_ls_R_factor_gt 0.0390
_refine_ls_shift/su_max 0.001
_refine_ls_shift/su_mean 0.000
_refine_ls_structure_factor_coef Fsqd
_refine_ls_weighting_details 'calc w=1/[\s^2^(Fo^2^)+(0.0767P)^2^+0.2825P] where P=(Fo^2^+2Fc^2^)/3'
_refine_ls_weighting_scheme calc
_refine_ls_wR_factor_gt 0.1145
_refine_ls_wR_factor_ref 0.1188
_reflns_number_gt 4189
_reflns_number_total 4497
_reflns_threshold_expression >2sigma(I)
_cod_data_source_file jo2008127_si_001.cif
_cod_data_source_block mo_dm1047_0m
_cod_database_code 4026534

loop_
_symmetry_equiv_pos_as_xyz
'x, y, z'
'-x+1/2, -y, z+1/2'
'-x, y+1/2, -z+1/2'
'x+1/2, -y+1/2, -z'

loop_
_atom_site_label
_atom_site_type_symbol
_atom_site_fract_x
_atom_site_fract_y
_atom_site_fract_z
_atom_site_U_iso_or_equiv
_atom_site_adp_type
_atom_site_occupancy
_atom_site_symmetry_multiplicity
_atom_site_calc_flag
_atom_site_refinement_flags
O1 O 0.46260(18) 0.52208(12) 0.88406(5) 0.0487(3) Uani 1 1 d .
O2 O 0.1408(3) 0.23736(14) 0.93514(9) 0.0860(6) Uani 1 1 d .
O3 O -0.1501(2) 0.28023(11) 0.93634(6) 0.0515(4) Uani 1 1 d .
C1 C 0.4260(3) 0.77091(19) 0.76298(7) 0.0478(5) Uani 1 1 d .
H1A H 0.5482 0.7664 0.7749 0.057 Uiso 1 1 calc R
H1B H 0.3793 0.6897 0.7613 0.057 Uiso 1 1 calc R
C2 C 0.4285(3) 0.8241(2) 0.71246(8) 0.0595(6) Uani 1 1 d .
H2A H 0.4861 0.9022 0.7133 0.071 Uiso 1 1 calc R
H2B H 0.4981 0.7726 0.6914 0.071 Uiso 1 1 calc R
C3 C 0.2411(3) 0.8372(2) 0.69272(7) 0.0611(6) Uani 1 1 d .
H3A H 0.1883 0.7580 0.6894 0.073 Uiso 1 1 calc R
H3B H 0.2479 0.8727 0.6609 0.073 Uiso 1 1 calc R
C4 C 0.1175(3) 0.9145(2) 0.72426(7) 0.0502(5) Uani 1 1 d .
C5 C 0.1238(2) 0.86492(15) 0.77657(6) 0.0367(4) Uani 1 1 d .
H5 H 0.0721 0.7843 0.7739 0.044 Uiso 1 1 calc R
C6 C 0.0019(2) 0.92876(16) 0.81249(7) 0.0418(4) Uani 1 1 d .
H6A H -0.1097 0.9514 0.7969 0.050 Uiso 1 1 calc R
H6B H 0.0600 1.0011 0.8241 0.050 Uiso 1 1 calc R
C7 C -0.0367(2) 0.84465(16) 0.85468(6) 0.0362(4) Uani 1 1 d .
H7A H -0.1002 0.7748 0.8427 0.043 Uiso 1 1 calc R
H7B H -0.1152 0.8854 0.8773 0.043 Uiso 1 1 calc R
C8 C 0.1318(2) 0.80268(13) 0.88161(6) 0.0292(3) Uani 1 1 d .
C9 C 0.2810(2) 0.76234(14) 0.84475(6) 0.0293(3) Uani 1 1 d .
H9 H 0.2391 0.6853 0.8320 0.035 Uiso 1 1 calc R
C10 C 0.3116(2) 0.84356(15) 0.79917(6) 0.0335(4) Uani 1 1 d .
C11 C 0.4539(2) 0.73317(17) 0.87181(7) 0.0381(4) Uani 1 1 d .
H11A H 0.5454 0.7102 0.8487 0.046 Uiso 1 1 calc R
H11B H 0.4953 0.8049 0.8882 0.046 Uiso 1 1 calc R
C12 C 0.4330(2) 0.63361(15) 0.90841(6) 0.0362(4) Uani 1 1 d .
H12 H 0.5260 0.6433 0.9331 0.043 Uiso 1 1 calc R
C13 C 0.2480(2) 0.62130(14) 0.93398(6) 0.0304(3) Uani 1 1 d .
C14 C 0.0917(2) 0.68972(13) 0.91115(5) 0.0279(3) Uani 1 1 d .
C15 C -0.0707(2) 0.64522(14) 0.91864(6) 0.0304(3) Uani 1 1 d .
H15 H -0.1690 0.6898 0.9083 0.036 Uiso 1 1 calc R
C16 C -0.1060(2) 0.52657(15) 0.94291(7) 0.0378(4) Uani 1 1 d .
H16A H -0.1277 0.5398 0.9770 0.045 Uiso 1 1 calc R
H16B H -0.2129 0.4905 0.9292 0.045 Uiso 1 1 calc R
C17 C 0.0491(2) 0.44223(15) 0.93702(6) 0.0348(4) Uani 1 1 d .
C18 C 0.2135(2) 0.48755(15) 0.93007(6) 0.0336(4) Uani 1 1 d .
C19 C 0.1661(4) 1.0472(2) 0.71991(10) 0.0714(7) Uani 1 1 d .
H19A H 0.0962 1.0929 0.7425 0.107 Uiso 1 1 calc R
H19B H 0.1411 1.0744 0.6878 0.107 Uiso 1 1 calc R
H19C H 0.2915 1.0578 0.7267 0.107 Uiso 1 1 calc R
C20 C -0.0746(4) 0.9015(3) 0.70496(10) 0.0788(8) Uani 1 1 d .
H20A H -0.0761 0.9191 0.6711 0.118 Uiso 1 1 calc R
H20B H -0.1522 0.9564 0.7216 0.118 Uiso 1 1 calc R
H20C H -0.1156 0.8208 0.7101 0.118 Uiso 1 1 calc R
C21 C 0.4147(3) 0.95996(18) 0.81171(8) 0.0489(5) Uani 1 1 d .
H21A H 0.4567 0.9970 0.7826 0.073 Uiso 1 1 calc R
H21B H 0.5153 0.9409 0.8319 0.073 Uiso 1 1 calc R
H21C H 0.3361 1.0142 0.8284 0.073 Uiso 1 1 calc R
C22 C 0.1920(3) 0.90437(16) 0.91589(7) 0.0427(4) Uani 1 1 d .
H22A H 0.1053 0.9136 0.9412 0.064 Uiso 1 1 calc R
H22B H 0.2016 0.9781 0.8982 0.064 Uiso 1 1 calc R
H22C H 0.3067 0.8846 0.9296 0.064 Uiso 1 1 calc R
C23 C 0.2641(3) 0.65586(18) 0.98783(6) 0.0428(4) Uani 1 1 d .
H23A H 0.1495 0.6465 1.0032 0.064 Uiso 1 1 calc R
H23B H 0.3023 0.7379 0.9905 0.064 Uiso 1 1 calc R
H23C H 0.3505 0.6047 1.0032 0.064 Uiso 1 1 calc R
C24 C 0.3829(3) 0.43014(17) 0.91274(8) 0.0465(4) Uani 1 1 d .
H24A H 0.4600 0.4082 0.9395 0.056 Uiso 1 1 calc R
H24B H 0.3576 0.3592 0.8937 0.056 Uiso 1 1 calc R
C25 C 0.0223(3) 0.31010(16) 0.93596(8) 0.0460(4) Uani 1 1 d .
C26 C -0.1902(4) 0.15274(19) 0.93621(13) 0.0777(8) Uani 1 1 d .
H26A H -0.1198 0.1132 0.9115 0.093 Uiso 1 1 calc R
H26B H -0.1578 0.1182 0.9671 0.093 Uiso 1 1 calc R
C27 C -0.3781(4) 0.1333(2) 0.92725(13) 0.0830(9) Uani 1 1 d .
H27A H -0.4077 0.1612 0.8955 0.124 Uiso 1 1 calc R
H27B H -0.4478 0.1765 0.9506 0.124 Uiso 1 1 calc R
H27C H -0.4043 0.0491 0.9296 0.124 Uiso 1 1 calc R

loop_
_atom_site_aniso_label
_atom_site_aniso_U_11
_atom_site_aniso_U_22
_atom_site_aniso_U_33
_atom_site_aniso_U_23
_atom_site_aniso_U_13
_atom_site_aniso_U_12
O1 0.0383(7) 0.0480(7) 0.0599(8) 0.0022(6) 0.0122(6) 0.0119(6)
O2 0.0568(10) 0.0372(7) 0.164(2) 0.0077(10) 0.0028(12) 0.0070(7)
O3 0.0468(8) 0.0325(6) 0.0751(9) 0.0088(6) -0.0025(7) -0.0062(6)
C1 0.0431(10) 0.0578(11) 0.0424(10) 0.0091(9) 0.0128(8) 0.0104(9)
C2 0.0588(13) 0.0759(14) 0.0439(11) 0.0125(10) 0.0156(9) 0.0087(12)
C3 0.0694(15) 0.0769(15) 0.0368(10) 0.0134(10) 0.0003(9) -0.0067(13)
C4 0.0435(10) 0.0612(12) 0.0460(11) 0.0216(9) -0.0063(9) -0.0062(9)
C5 0.0315(8) 0.0374(8) 0.0413(9) 0.0112(7) -0.0019(7) -0.0021(7)
C6 0.0307(8) 0.0390(9) 0.0557(11) 0.0149(8) 0.0002(8) 0.0083(7)
C7 0.0244(8) 0.0369(8) 0.0473(10) 0.0063(7) 0.0054(7) 0.0045(7)
C8 0.0239(7) 0.0295(7) 0.0342(8) -0.0018(6) 0.0022(6) -0.0007(6)
C9 0.0215(7) 0.0320(7) 0.0344(8) 0.0016(6) 0.0021(6) 0.0007(6)
C10 0.0271(8) 0.0358(8) 0.0375(8) 0.0063(7) 0.0024(6) -0.0005(6)
C11 0.0226(8) 0.0500(9) 0.0417(9) 0.0072(8) 0.0018(6) 0.0013(7)
C12 0.0218(7) 0.0459(9) 0.0409(9) 0.0031(7) -0.0039(6) 0.0034(7)
C13 0.0242(7) 0.0358(8) 0.0312(8) 0.0010(6) -0.0042(6) -0.0024(6)
C14 0.0244(8) 0.0315(7) 0.0276(7) -0.0056(6) 0.0001(6) 0.0029(6)
C15 0.0252(7) 0.0317(7) 0.0342(8) -0.0014(6) 0.0027(6) 0.0020(6)
C16 0.0312(9) 0.0370(8) 0.0451(9) 0.0028(7) 0.0064(7) -0.0007(7)
C17 0.0341(9) 0.0325(8) 0.0378(8) 0.0018(7) -0.0011(7) 0.0014(7)
C18 0.0331(8) 0.0344(8) 0.0332(8) 0.0016(6) -0.0033(6) 0.0056(7)
C19 0.0733(16) 0.0626(13) 0.0783(17) 0.0431(13) -0.0007(13) -0.0004(12)
C20 0.0604(15) 0.115(2) 0.0609(14) 0.0367(15) -0.0241(12) -0.0132(15)
C21 0.0376(10) 0.0501(10) 0.0590(12) 0.0099(9) -0.0014(8) -0.0146(8)
C22 0.0453(10) 0.0377(8) 0.0452(10) -0.0082(8) 0.0058(8) -0.0081(8)
C23 0.0443(10) 0.0506(10) 0.0333(9) -0.0006(8) -0.0067(7) -0.0047(8)
C24 0.0347(9) 0.0432(9) 0.0616(12) 0.0049(9) 0.0013(8) 0.0087(8)
C25 0.0442(11) 0.0341(9) 0.0597(12) 0.0041(8) -0.0013(9) -0.0002(8)
C26 0.0707(16) 0.0325(10) 0.130(2) 0.0168(13) -0.0126(16) -0.0087(10)
C27 0.0854(19) 0.0478(12) 0.116(2) 0.0121(13) -0.0244(17) -0.0229(13)

loop_
_atom_type_symbol
_atom_type_description
_atom_type_scat_dispersion_real
_atom_type_scat_dispersion_imag
_atom_type_scat_source
C C 0.0033 0.0016 'International Tables Vol C Tables 4.2.6.8 and 6.1.1.4'
H H 0.0000 0.0000 'International Tables Vol C Tables 4.2.6.8 and 6.1.1.4'
O O 0.0106 0.0060 'International Tables Vol C Tables 4.2.6.8 and 6.1.1.4'

loop_
_geom_angle_atom_site_label_1
_geom_angle_atom_site_label_2
_geom_angle_atom_site_label_3
_geom_angle
C24 O1 C12 107.22(13)
C25 O3 C26 116.41(17)
C2 C1 C10 113.65(17)
C2 C1 H1A 108.8
C10 C1 H1A 108.8
C2 C1 H1B 108.8
C10 C1 H1B 108.8
H1A C1 H1B 107.7
C3 C2 C1 111.16(18)
C3 C2 H2A 109.4
C1 C2 H2A 109.4
C3 C2 H2B 109.4
C1 C2 H2B 109.4
H2A C2 H2B 108.0
C2 C3 C4 113.72(19)
C2 C3 H3A 108.8
C4 C3 H3A 108.8
C2 C3 H3B 108.8
C4 C3 H3B 108.8
H3A C3 H3B 107.7
C19 C4 C3 110.88(19)
C19 C4 C20 106.5(2)
C3 C4 C20 107.9(2)
C19 C4 C5 114.26(19)
C3 C4 C5 108.39(16)
C20 C4 C5 108.70(17)
C6 C5 C10 110.10(15)
C6 C5 C4 115.31(15)
C10 C5 C4 117.34(14)
C6 C5 H5 104.1
C10 C5 H5 104.1
C4 C5 H5 104.1
C5 C6 C7 109.10(14)
C5 C6 H6A 109.9
C7 C6 H6A 109.9
C5 C6 H6B 109.9
C7 C6 H6B 109.9
H6A C6 H6B 108.3
C6 C7 C8 114.00(14)
C6 C7 H7A 108.8
C8 C7 H7A 108.8
C6 C7 H7B 108.8
C8 C7 H7B 108.8
H7A C7 H7B 107.6
C14 C8 C7 110.60(13)
C14 C8 C22 109.24(13)
C7 C8 C22 108.29(14)
C14 C8 C9 104.51(12)
C7 C8 C9 110.34(13)
C22 C8 C9 113.83(13)
C11 C9 C10 113.36(12)
C11 C9 C8 109.65(13)
C10 C9 C8 117.40(12)
C11 C9 H9 105.1
C10 C9 H9 105.1
C8 C9 H9 105.1
C1 C10 C21 108.18(16)
C1 C10 C5 108.32(15)
C21 C10 C5 114.20(14)
C1 C10 C9 107.53(13)
C21 C10 C9 111.93(14)
C5 C10 C9 106.45(12)
C12 C11 C9 113.58(14)
C12 C11 H11A 108.9
C9 C11 H11A 108.9
C12 C11 H11B 108.9
C9 C11 H11B 108.9
H11A C11 H11B 107.7
O1 C12 C11 107.70(14)
O1 C12 C13 105.97(13)
C11 C12 C13 117.55(13)
O1 C12 H12 108.4
C11 C12 H12 108.4
C13 C12 H12 108.4
C18 C13 C14 109.34(13)
C18 C13 C23 109.08(13)
C14 C13 C23 109.57(13)
C18 C13 C12 101.79(13)
C14 C13 C12 116.17(13)
C23 C13 C12 110.50(13)
C15 C14 C13 116.34(14)
C15 C14 C8 124.77(14)
C13 C14 C8 118.89(13)
C14 C15 C16 123.92(15)
C14 C15 H15 118.0
C16 C15 H15 118.0
C17 C16 C15 111.55(14)
C17 C16 H16A 109.3
C15 C16 H16A 109.3
C17 C16 H16B 109.3
C15 C16 H16B 109.3
H16A C16 H16B 108.0
C18 C17 C25 119.61(16)
C18 C17 C16 118.95(15)
C25 C17 C16 121.34(16)
C17 C18 C24 131.08(16)
C17 C18 C13 121.07(15)
C24 C18 C13 107.50(15)
C4 C19 H19A 109.5
C4 C19 H19B 109.5
H19A C19 H19B 109.5
C4 C19 H19C 109.5
H19A C19 H19C 109.5
H19B C19 H19C 109.5
C4 C20 H20A 109.5
C4 C20 H20B 109.5
H20A C20 H20B 109.5
C4 C20 H20C 109.5
H20A C20 H20C 109.5
H20B C20 H20C 109.5
C10 C21 H21A 109.5
C10 C21 H21B 109.5
H21A C21 H21B 109.5
C10 C21 H21C 109.5
H21A C21 H21C 109.5
H21B C21 H21C 109.5
C8 C22 H22A 109.5
C8 C22 H22B 109.5
H22A C22 H22B 109.5
C8 C22 H22C 109.5
H22A C22 H22C 109.5
H22B C22 H22C 109.5
C13 C23 H23A 109.5
C13 C23 H23B 109.5
H23A C23 H23B 109.5
C13 C23 H23C 109.5
H23A C23 H23C 109.5
H23B C23 H23C 109.5
O1 C24 C18 102.92(14)
O1 C24 H24A 111.2
C18 C24 H24A 111.2
O1 C24 H24B 111.2
C18 C24 H24B 111.2
H24A C24 H24B 109.1
O2 C25 O3 122.89(18)
O2 C25 C17 124.86(19)
O3 C25 C17 112.25(16)
C27 C26 O3 110.4(2)
C27 C26 H26A 109.6
O3 C26 H26A 109.6
C27 C26 H26B 109.6
O3 C26 H26B 109.6
H26A C26 H26B 108.1
C26 C27 H27A 109.5
C26 C27 H27B 109.5
H27A C27 H27B 109.5
C26 C27 H27C 109.5
H27A C27 H27C 109.5
H27B C27 H27C 109.5

loop_
_geom_bond_atom_site_label_1
_geom_bond_atom_site_label_2
_geom_bond_distance
O1 C24 1.427(2)
O1 C12 1.432(2)
O2 C25 1.198(3)
O3 C25 1.326(2)
O3 C26 1.452(2)
C1 C2 1.523(3)
C1 C10 1.546(2)
C1 H1A 0.9700
C1 H1B 0.9700
C2 C3 1.507(4)
C2 H2A 0.9700
C2 H2B 0.9700
C3 C4 1.535(3)
C3 H3A 0.9700
C3 H3B 0.9700
C4 C19 1.528(3)
C4 C20 1.534(3)
C4 C5 1.554(3)
C5 C6 1.524(3)
C5 C10 1.552(2)
C5 H5 0.9800
C6 C7 1.527(2)
C6 H6A 0.9700
C6 H6B 0.9700
C7 C8 1.534(2)
C7 H7A 0.9700
C7 H7B 0.9700
C8 C14 1.532(2)
C8 C22 1.546(2)
C8 C9 1.576(2)
C9 C11 1.525(2)
C9 C10 1.572(2)
C9 H9 0.9800
C10 C21 1.547(2)
C11 C12 1.512(2)
C11 H11A 0.9700
C11 H11B 0.9700
C12 C13 1.556(2)
C12 H12 0.9800
C13 C18 1.516(2)
C13 C14 1.529(2)
C13 C23 1.548(2)
C14 C15 1.323(2)
C15 C16 1.507(2)
C15 H15 0.9300
C16 C17 1.498(2)
C16 H16A 0.9700
C16 H16B 0.9700
C17 C18 1.338(2)
C17 C25 1.486(2)
C18 C24 1.494(2)
C19 H19A 0.9600
C19 H19B 0.9600
C19 H19C 0.9600
C20 H20A 0.9600
C20 H20B 0.9600
C20 H20C 0.9600
C21 H21A 0.9600
C21 H21B 0.9600
C21 H21C 0.9600
C22 H22A 0.9600
C22 H22B 0.9600
C22 H22C 0.9600
C23 H23A 0.9600
C23 H23B 0.9600
C23 H23C 0.9600
C24 H24A 0.9700
C24 H24B 0.9700
C26 C27 1.438(4)
C26 H26A 0.9700
C26 H26B 0.9700
C27 H27A 0.9600
C27 H27B 0.9600
C27 H27C 0.9600

loop_
_geom_torsion_atom_site_label_1
_geom_torsion_atom_site_label_2
_geom_torsion_atom_site_label_3
_geom_torsion_atom_site_label_4
_geom_torsion
C10 C1 C2 C3 -56.7(3)
C1 C2 C3 C4 57.5(3)
C2 C3 C4 C19 73.7(2)
C2 C3 C4 C20 -170.0(2)
C2 C3 C4 C5 -52.5(2)
C19 C4 C5 C6 58.2(2)
C3 C4 C5 C6 -177.67(17)
C20 C4 C5 C6 -60.7(3)
C19 C4 C5 C10 -74.1(2)
C3 C4 C5 C10 50.1(2)
C20 C4 C5 C10 167.1(2)
C10 C5 C6 C7 -66.99(18)
C4 C5 C6 C7 157.45(15)
C5 C6 C7 C8 59.1(2)
C6 C7 C8 C14 -160.98(14)
C6 C7 C8 C22 79.36(18)
C6 C7 C8 C9 -45.83(19)
C14 C8 C9 C11 -66.86(16)
C7 C8 C9 C11 174.22(13)
C22 C8 C9 C11 52.24(18)
C14 C8 C9 C10 161.88(13)
C7 C8 C9 C10 42.96(18)
C22 C8 C9 C10 -79.02(18)
C2 C1 C10 C21 -73.3(2)
C2 C1 C10 C5 51.0(2)
C2 C1 C10 C9 165.68(17)
C6 C5 C10 C1 176.04(14)
C4 C5 C10 C1 -49.4(2)
C6 C5 C10 C21 -63.36(18)
C4 C5 C10 C21 71.2(2)
C6 C5 C10 C9 60.67(17)
C4 C5 C10 C9 -164.77(15)
C11 C9 C10 C1 64.56(19)
C8 C9 C10 C1 -165.90(15)
C11 C9 C10 C21 -54.12(19)
C8 C9 C10 C21 75.42(18)
C11 C9 C10 C5 -179.54(14)
C8 C9 C10 C5 -50.00(18)
C10 C9 C11 C12 -166.81(14)
C8 C9 C11 C12 59.82(19)
C24 O1 C12 C11 -159.87(14)
C24 O1 C12 C13 -33.26(17)
C9 C11 C12 O1 87.44(17)
C9 C11 C12 C13 -32.0(2)
O1 C12 C13 C18 12.97(16)
C11 C12 C13 C18 133.37(16)
O1 C12 C13 C14 -105.68(15)
C11 C12 C13 C14 14.7(2)
O1 C12 C13 C23 128.72(15)
C11 C12 C13 C23 -110.88(17)
C18 C13 C14 C15 38.79(19)
C23 C13 C14 C15 -80.70(18)
C12 C13 C14 C15 153.22(15)
C18 C13 C14 C8 -141.05(14)
C23 C13 C14 C8 99.45(16)
C12 C13 C14 C8 -26.6(2)
C7 C8 C14 C15 -9.9(2)
C22 C8 C14 C15 109.21(18)
C9 C8 C14 C15 -128.63(16)
C7 C8 C14 C13 169.95(13)
C22 C8 C14 C13 -70.96(17)
C9 C8 C14 C13 51.20(17)
C13 C14 C15 C16 -7.2(2)
C8 C14 C15 C16 172.68(15)
C14 C15 C16 C17 -26.3(2)
C15 C16 C17 C18 25.8(2)
C15 C16 C17 C25 -150.70(17)
C25 C17 C18 C24 11.7(3)
C16 C17 C18 C24 -164.87(18)
C25 C17 C18 C13 -176.15(16)
C16 C17 C18 C13 7.3(2)
C14 C13 C18 C17 -40.0(2)
C23 C13 C18 C17 79.81(19)
C12 C13 C18 C17 -163.40(15)
C14 C13 C18 C24 133.84(15)
C23 C13 C18 C24 -106.36(16)
C12 C13 C18 C24 10.43(17)
C12 O1 C24 C18 39.35(18)
C17 C18 C24 O1 142.81(19)
C13 C18 C24 O1 -30.17(18)
C26 O3 C25 O2 0.6(4)
C26 O3 C25 C17 -179.0(2)
C18 C17 C25 O2 9.7(3)
C16 C17 C25 O2 -173.9(2)
C18 C17 C25 O3 -170.75(17)
C16 C17 C25 O3 5.7(3)
C25 O3 C26 C27 -168.8(3)
